data_1513273
loop_
_publ_author_name
'Huang, Xiaonan'
'Du, Fusheng'
'Cheng, Jing'
'Dong, Yongquan'
'Liang, Dehai'
'Ji, Shouping'
'Lin, Shrong-Shi'
'Li, Zichen'

_publ_section_title
;
 Acid-Sensitive Polymeric Micelles Based on Thermoresponsive Block
 Copolymers with Pendent Cyclic Orthoester Groups
;
_journal_issue 3
_journal_name_full Macromolecules
_journal_page_first 783
_journal_paper_doi 10.1021/ma802138r
_journal_volume 42
_journal_year 2009
_chemical_formula_sum 'C9 H15 N O4'
_chemical_formula_weight 201.22
_chemical_name_systematic
; 
 ? 
;
_space_group_IT_number 56
_symmetry_cell_setting orthorhombic
_symmetry_space_group_name_Hall '-P 2ab 2ac'
_symmetry_space_group_name_H-M 'P c c n'
_atom_sites_solution_hydrogens geom
_atom_sites_solution_primary direct
_atom_sites_solution_secondary difmap
_audit_creation_method SHELXL-97
_cell_angle_alpha 90.00
_cell_angle_beta 90.00
_cell_angle_gamma 90.00
_cell_formula_units_Z 8
_cell_length_a 24.132(2)
_cell_length_b 9.2945(4)
_cell_length_c 9.5736(5)
_cell_measurement_reflns_used 14967
_cell_measurement_temperature 293(2)
_cell_measurement_theta_max 25.06
_cell_measurement_theta_min 3.49
_cell_volume 2147.3(2)
_computing_cell_refinement 'HKL Scalepack (Otwinowski & Minor, 1997)'
_computing_data_collection 'KappaCCD (Nonius B. V., 1998)'
_computing_data_reduction 'HKL Denzo (Otwinowski & Minor, 1997) & maXus (Mackay et al., 1998)'
_computing_molecular_graphics 'Bruker SHELXTL V5.1 (Sheldrick, 1998)'
_computing_publication_material 'SHELXL-97 (Sheldrick, 1997)'
_computing_structure_refinement 'SHELXL-97 (Sheldrick, 1997)'
_computing_structure_solution 'SHELXS-97 (Sheldrick, 1997)'
_diffrn_ambient_temperature 293(2)
_diffrn_detector_area_resol_mean 10
_diffrn_measured_fraction_theta_full 0.978
_diffrn_measured_fraction_theta_max 0.978
_diffrn_measurement_device_type 'NONIUS KappaCCD'
_diffrn_measurement_method CCD
_diffrn_radiation_monochromator graphite
_diffrn_radiation_source 'fine-focus sealed tube'
_diffrn_radiation_type MoK\a
_diffrn_radiation_wavelength 0.71073
_diffrn_reflns_av_R_equivalents 0.1293
_diffrn_reflns_av_sigmaI/netI 0.1259
_diffrn_reflns_limit_h_max 28
_diffrn_reflns_limit_h_min -25
_diffrn_reflns_limit_k_max 10
_diffrn_reflns_limit_k_min -10
_diffrn_reflns_limit_l_max 11
_diffrn_reflns_limit_l_min -11
_diffrn_reflns_number 13505
_diffrn_reflns_theta_full 25.06
_diffrn_reflns_theta_max 25.06
_diffrn_reflns_theta_min 3.49
_exptl_absorpt_coefficient_mu 0.098
_exptl_absorpt_correction_T_max 1.028
_exptl_absorpt_correction_T_min 0.491
_exptl_absorpt_correction_type multi-scan
_exptl_absorpt_process_details
;
multi-scan from symmetry-related measurements 
 Sortav (Blessing 1995, 1997)
;
_exptl_crystal_colour colorless
_exptl_crystal_density_diffrn 1.245
_exptl_crystal_density_method 'not measured'
_exptl_crystal_description 'thin long plate'
_exptl_crystal_F_000 864
_exptl_crystal_size_max 0.70
_exptl_crystal_size_mid 0.18
_exptl_crystal_size_min 0.05
_refine_diff_density_max 0.156
_refine_diff_density_min -0.145
_refine_diff_density_rms 0.040
_refine_ls_extinction_method none
_refine_ls_goodness_of_fit_ref 1.040
_refine_ls_hydrogen_treatment mixed
_refine_ls_matrix_type full
_refine_ls_number_parameters 127
_refine_ls_number_reflns 1859
_refine_ls_number_restraints 0
_refine_ls_restrained_S_all 1.040
_refine_ls_R_factor_all 0.2128
_refine_ls_R_factor_gt 0.0743
_refine_ls_shift/su_max 0.000
_refine_ls_shift/su_mean 0.000
_refine_ls_structure_factor_coef Fsqd
_refine_ls_weighting_details 'calc w=1/[\s^2^(Fo^2^)+(0.0512P)^2^+0.0000P] where P=(Fo^2^+2Fc^2^)/3'
_refine_ls_weighting_scheme calc
_refine_ls_wR_factor_gt 0.1111
_refine_ls_wR_factor_ref 0.1410
_reflns_number_gt 792
_reflns_number_total 1859
_reflns_threshold_expression >2sigma(I)
_cod_data_source_file ma802138rsup1.cif
_cod_data_source_block 07jan11c
_cod_depositor_comments
;
The following automatic conversions were performed:

'_symmetry_cell_setting' value 'Orthorhombic' changed to
'orthorhombic' according to
/home/saulius/struct/CIF-dictionaries/cif_core.dic dictionary named
'cif_core.dic' version 2.4.2 from 2011-04-26.

Automatic conversion script
Id: cif_fix_values 1891 2012-01-12 08:04:46Z andrius 
;
_cod_original_sg_symbol_H-M 'P ccn'
_cod_database_code 1513273

loop_
_symmetry_equiv_pos_as_xyz
'x, y, z'
'-x+1/2, -y+1/2, z'
'-x, y+1/2, -z+1/2'
'x+1/2, -y, -z+1/2'
'-x, -y, -z'
'x-1/2, y-1/2, -z'
'x, -y-1/2, z-1/2'
'-x-1/2, y, z-1/2'

loop_
_atom_site_label
_atom_site_type_symbol
_atom_site_fract_x
_atom_site_fract_y
_atom_site_fract_z
_atom_site_U_iso_or_equiv
_atom_site_adp_type
_atom_site_occupancy
_atom_site_symmetry_multiplicity
_atom_site_calc_flag
_atom_site_refinement_flags
O1 O 0.25001(8) 0.0189(3) 0.1671(2) 0.0697(8) Uani 1 1 d .
O2 O 0.40236(9) -0.0159(2) 0.3858(2) 0.0572(7) Uani 1 1 d .
O3 O 0.38006(9) 0.1577(2) 0.5500(2) 0.0533(7) Uani 1 1 d .
O4 O 0.46286(9) 0.1634(3) 0.4258(2) 0.0594(7) Uani 1 1 d .
N1 N 0.28205(11) 0.0569(3) 0.3838(2) 0.0490(8) Uani 1 1 d .
H1 H 0.2783 0.0414 0.4718 0.059 Uiso 1 1 calc R
C1 C 0.16614(18) -0.1591(4) 0.2804(4) 0.0884(13) Uani 1 1 d .
H11 H 0.1657 -0.1460 0.1841 0.106 Uiso 1 1 calc R
H12 H 0.1397 -0.2172 0.3228 0.106 Uiso 1 1 calc R
C2 C 0.20361(16) -0.0964(4) 0.3553(4) 0.0604(10) Uani 1 1 d .
H2 H 0.2034 -0.1108 0.4514 0.072 Uiso 1 1 calc R
C3 C 0.24671(13) -0.0029(4) 0.2940(3) 0.0491(9) Uani 1 1 d .
C4 C 0.32687(13) 0.1482(4) 0.3344(3) 0.0462(9) Uani 1 1 d .
H4 H 0.3126 0.2108 0.2602 0.055 Uiso 1 1 calc R
C5 C 0.37386(13) 0.0590(4) 0.2760(3) 0.0560(10) Uani 1 1 d .
H51 H 0.3593 -0.0100 0.2095 0.067 Uiso 1 1 calc R
H52 H 0.3997 0.1212 0.2272 0.067 Uiso 1 1 calc R
C6 C 0.34921(14) 0.2412(4) 0.4509(3) 0.0558(10) Uani 1 1 d .
H61 H 0.3730 0.3151 0.4119 0.067 Uiso 1 1 calc R
H62 H 0.3186 0.2884 0.4981 0.067 Uiso 1 1 calc R
C7 C 0.42232(15) 0.0768(4) 0.4872(4) 0.0552(10) Uani 1 1 d .
H7 H 0.4401 0.0187 0.5599 0.066 Uiso 1 1 calc R
C8 C 0.49235(14) 0.2528(4) 0.5218(4) 0.0692(11) Uani 1 1 d .
H81 H 0.5080 0.1947 0.5961 0.083 Uiso 1 1 calc R
H82 H 0.4673 0.3225 0.5633 0.083 Uiso 1 1 calc R
C9 C 0.53748(16) 0.3287(4) 0.4447(4) 0.0877(13) Uani 1 1 d .
H91 H 0.5575 0.3897 0.5080 0.132 Uiso 1 1 calc R
H92 H 0.5217 0.3860 0.3714 0.132 Uiso 1 1 calc R
H93 H 0.5623 0.2591 0.4050 0.132 Uiso 1 1 calc R

loop_
_atom_site_aniso_label
_atom_site_aniso_U_11
_atom_site_aniso_U_22
_atom_site_aniso_U_33
_atom_site_aniso_U_23
_atom_site_aniso_U_13
_atom_site_aniso_U_12
O1 0.0778(17) 0.100(2) 0.0317(12) 0.0034(15) -0.0069(13) -0.0036(16)
O2 0.0615(16) 0.0486(16) 0.0616(15) -0.0048(15) -0.0080(12) 0.0070(13)
O3 0.0535(15) 0.0621(16) 0.0442(13) 0.0003(13) -0.0013(12) 0.0054(13)
O4 0.0532(15) 0.0603(18) 0.0646(16) -0.0022(14) 0.0034(13) -0.0042(14)
N1 0.0509(18) 0.066(2) 0.0305(15) 0.0013(15) 0.0018(14) -0.0008(17)
C1 0.085(3) 0.095(3) 0.085(3) -0.010(3) 0.000(3) -0.020(3)
C2 0.063(3) 0.065(3) 0.054(2) -0.006(2) 0.000(2) 0.000(2)
C3 0.047(2) 0.057(3) 0.044(2) -0.002(2) 0.000(2) 0.010(2)
C4 0.051(2) 0.051(2) 0.0363(19) 0.0068(19) -0.0016(18) 0.003(2)
C5 0.056(2) 0.066(3) 0.047(2) -0.002(2) 0.0030(19) 0.001(2)
C6 0.057(2) 0.052(2) 0.058(2) -0.005(2) 0.0006(19) 0.010(2)
C7 0.050(2) 0.056(3) 0.060(2) 0.007(2) -0.002(2) 0.007(2)
C8 0.065(3) 0.068(3) 0.075(3) -0.011(2) 0.002(2) -0.001(2)
C9 0.075(3) 0.076(3) 0.113(3) -0.007(3) 0.016(3) -0.018(2)

loop_
_atom_type_symbol
_atom_type_description
_atom_type_scat_dispersion_real
_atom_type_scat_dispersion_imag
_atom_type_scat_source
C C 0.0033 0.0016 'International Tables Vol C Tables 4.2.6.8 and 6.1.1.4'
H H 0.0000 0.0000 'International Tables Vol C Tables 4.2.6.8 and 6.1.1.4'
N N 0.0061 0.0033 'International Tables Vol C Tables 4.2.6.8 and 6.1.1.4'
O O 0.0106 0.0060 'International Tables Vol C Tables 4.2.6.8 and 6.1.1.4'

loop_
_geom_angle_atom_site_label_1
_geom_angle_atom_site_label_2
_geom_angle_atom_site_label_3
_geom_angle
C7 O2 C5 112.2(3)
C7 O3 C6 112.6(2)
C7 O4 C8 114.5(3)
C3 N1 C4 120.7(3)
C3 N1 H1 119.7
C4 N1 H1 119.7
C2 C1 H11 120.0
C2 C1 H12 120.0
H11 C1 H12 120.0
C1 C2 C3 122.5(4)
C1 C2 H2 118.8
C3 C2 H2 118.8
O1 C3 N1 121.7(3)
O1 C3 C2 122.2(3)
N1 C3 C2 116.1(3)
N1 C4 C6 111.1(2)
N1 C4 C5 111.0(3)
C6 C4 C5 108.6(3)
N1 C4 H4 108.7
C6 C4 H4 108.7
C5 C4 H4 108.7
O2 C5 C4 110.8(2)
O2 C5 H51 109.5
C4 C5 H51 109.5
O2 C5 H52 109.5
C4 C5 H52 109.5
H51 C5 H52 108.1
O3 C6 C4 111.3(3)
O3 C6 H61 109.4
C4 C6 H61 109.4
O3 C6 H62 109.4
C4 C6 H62 109.4
H61 C6 H62 108.0
O2 C7 O4 107.9(3)
O2 C7 O3 112.4(3)
O4 C7 O3 112.4(3)
O2 C7 H7 108.0
O4 C7 H7 108.0
O3 C7 H7 108.0
O4 C8 C9 108.7(3)
O4 C8 H81 110.0
C9 C8 H81 110.0
O4 C8 H82 110.0
C9 C8 H82 110.0
H81 C8 H82 108.3
C8 C9 H91 109.5
C8 C9 H92 109.5
H91 C9 H92 109.5
C8 C9 H93 109.5
H91 C9 H93 109.5
H92 C9 H93 109.5

loop_
_geom_bond_atom_site_label_1
_geom_bond_atom_site_label_2
_geom_bond_distance
O1 C3 1.234(3)
O2 C7 1.384(4)
O2 C5 1.436(3)
O3 C7 1.403(4)
O3 C6 1.434(3)
O4 C7 1.397(4)
O4 C8 1.429(4)
N1 C3 1.333(3)
N1 C4 1.454(4)
N1 H1 0.8600
C1 C2 1.293(4)
C1 H11 0.9300
C1 H12 0.9300
C2 C3 1.477(4)
C2 H2 0.9300
C4 C6 1.511(4)
C4 C5 1.511(4)
C4 H4 0.9800
C5 H51 0.9700
C5 H52 0.9700
C6 H61 0.9700
C6 H62 0.9700
C7 H7 0.9800
C8 C9 1.493(4)
C8 H81 0.9700
C8 H82 0.9700
C9 H91 0.9600
C9 H92 0.9600
C9 H93 0.9600

loop_
_geom_hbond_atom_site_label_D
_geom_hbond_atom_site_label_H
_geom_hbond_atom_site_label_A
_geom_hbond_distance_DH
_geom_hbond_distance_HA
_geom_hbond_distance_DA
_geom_hbond_angle_DHA
_geom_hbond_site_symmetry_A
N1 H1 O1 0.86 2.00 2.842(3) 165.7 8_656

loop_
_geom_torsion_atom_site_label_1
_geom_torsion_atom_site_label_2
_geom_torsion_atom_site_label_3
_geom_torsion_atom_site_label_4
_geom_torsion
C4 N1 C3 O1 -1.4(5)
C4 N1 C3 C2 178.6(3)
C1 C2 C3 O1 -1.2(6)
C1 C2 C3 N1 178.7(4)
C3 N1 C4 C6 161.3(3)
C3 N1 C4 C5 -77.8(3)
C7 O2 C5 C4 -56.8(3)
N1 C4 C5 O2 -70.5(3)
C6 C4 C5 O2 51.9(3)
C7 O3 C6 C4 54.1(4)
N1 C4 C6 O3 71.5(3)
C5 C4 C6 O3 -50.8(3)
C5 O2 C7 O4 -65.3(3)
C5 O2 C7 O3 59.2(3)
C8 O4 C7 O2 -172.6(3)
C8 O4 C7 O3 62.9(3)
C6 O3 C7 O2 -57.8(4)
C6 O3 C7 O4 64.1(3)
C7 O4 C8 C9 174.8(3)
